data_2235785
loop_
_publ_author_name
'Abid, Sonia'
'Al-Deyab, Salem S.'
'Rzaigui, Mohamed'

_publ_section_title
;
 Dilithium disodium nickel(II) cyclohexaphosphate dodecahydrate,
 Li~2~Na~2~NiP~6~O~18~&#x00B7;12H~2~O
;
_journal_coeditor_code FF2073
_journal_issue 8
_journal_name_full 'Acta Crystallographica Section E'
_journal_page_first i62
_journal_page_last i63
_journal_paper_doi 10.1107/S1600536812029960
_journal_volume 68
_journal_year 2012
_chemical_formula_iupac 'Li2 Na2 Ni P6 O18, 12H2 O'
_chemical_formula_moiety 'Li2 Na2 Ni O18 P6, 12(H2 O)'
_chemical_formula_sum 'H24 Li2 Na2 Ni O30 P6'
_chemical_formula_weight 808.58
_chemical_name_systematic
;
Dilithium disodium nickel(II) cyclohexaphosphate dodecahydrate
;
_space_group_IT_number 15
_symmetry_cell_setting monoclinic
_symmetry_space_group_name_Hall '-C 2yc'
_symmetry_space_group_name_H-M 'C 1 2/c 1'
_atom_sites_solution_hydrogens geom
_atom_sites_solution_primary direct
_atom_sites_solution_secondary difmap
_audit_creation_method SHELXL-97
_cell_angle_alpha 90.00
_cell_angle_beta 112.04(4)
_cell_angle_gamma 90.00
_cell_formula_units_Z 4
_cell_length_a 17.728(9)
_cell_length_b 10.213(2)
_cell_length_c 14.801(7)
_cell_measurement_reflns_used 25
_cell_measurement_temperature 298(2)
_cell_measurement_theta_max 10.77
_cell_measurement_theta_min 8.33
_cell_volume 2484.0(19)
_computing_cell_refinement 'CAD-4 EXPRESS (Enraf--Nonius, 1994)'
_computing_data_collection 'CAD-4 EXPRESS (Enraf--Nonius, 1994)'
_computing_data_reduction 'XCAD4 (Harms & Wocadlo, 1995)'
_computing_molecular_graphics 'ORTEP-3 for Windows (Farrugia, 1997)'
_computing_publication_material 'WinGX (Farrugia, 1999)'
_computing_structure_refinement 'SHELXL97 (Sheldrick, 2008)'
_computing_structure_solution 'SHELXS86 (Sheldrick, 2008)'
_diffrn_ambient_temperature 298(2)
_diffrn_measured_fraction_theta_full 0.998
_diffrn_measured_fraction_theta_max 0.998
_diffrn_measurement_device_type 'Nonius MACH-3'
_diffrn_measurement_method 'non-profiled omega scans'
_diffrn_radiation_monochromator graphite
_diffrn_radiation_source 'fine-focus sealed tube'
_diffrn_radiation_type AgK\a
_diffrn_radiation_wavelength 0.56085
_diffrn_reflns_av_R_equivalents 0.0345
_diffrn_reflns_av_sigmaI/netI 0.0519
_diffrn_reflns_limit_h_max 27
_diffrn_reflns_limit_h_min -29
_diffrn_reflns_limit_k_max 17
_diffrn_reflns_limit_k_min -1
_diffrn_reflns_limit_l_max 24
_diffrn_reflns_limit_l_min -1
_diffrn_reflns_number 7168
_diffrn_reflns_theta_full 27.97
_diffrn_reflns_theta_max 27.97
_diffrn_reflns_theta_min 2.34
_diffrn_standards_decay_% 2
_diffrn_standards_interval_time 120
_diffrn_standards_number 2
_exptl_absorpt_coefficient_mu 0.692
_exptl_absorpt_correction_T_max 0.8192
_exptl_absorpt_correction_T_min 0.7692
_exptl_absorpt_correction_type refdelf
_exptl_absorpt_process_details '(Walker & Stuart, 1983)'
_exptl_crystal_colour green
_exptl_crystal_density_diffrn 2.162
_exptl_crystal_density_method 'not measured'
_exptl_crystal_description prism
_exptl_crystal_F_000 1640
_exptl_crystal_size_max 0.40
_exptl_crystal_size_mid 0.35
_exptl_crystal_size_min 0.30
_refine_diff_density_max 0.797
_refine_diff_density_min -0.605
_refine_ls_extinction_method none
_refine_ls_goodness_of_fit_ref 1.065
_refine_ls_hydrogen_treatment constr
_refine_ls_matrix_type full
_refine_ls_number_parameters 186
_refine_ls_number_reflns 6076
_refine_ls_number_restraints 2
_refine_ls_restrained_S_all 1.065
_refine_ls_R_factor_all 0.0825
_refine_ls_R_factor_gt 0.0442
_refine_ls_shift/su_max 0.003
_refine_ls_shift/su_mean 0.001
_refine_ls_structure_factor_coef Fsqd
_refine_ls_weighting_details 'calc w=1/[\s^2^(Fo^2^)+(0.0389P)^2^+4.0280P] where P=(Fo^2^+2Fc^2^)/3'
_refine_ls_weighting_scheme calc
_refine_ls_wR_factor_gt 0.0910
_refine_ls_wR_factor_ref 0.1021
_reflns_number_gt 4296
_reflns_number_total 6076
_reflns_threshold_expression I>2\s(I)
_cod_data_source_file ff2073.cif
_cod_data_source_block I
_cod_original_cell_volume 2484.0(18)
_cod_original_sg_symbol_H-M 'C 2/c'
_cod_database_code 2235785
_cod_database_fobs_code 2235785

loop_
_symmetry_equiv_pos_as_xyz
'x, y, z'
'-x, y, -z+1/2'
'x+1/2, y+1/2, z'
'-x+1/2, y+1/2, -z+1/2'
'-x, -y, -z'
'x, -y, z-1/2'
'-x+1/2, -y+1/2, -z'
'x+1/2, -y+1/2, z-1/2'

loop_
_atom_site_type_symbol
_atom_site_label
_atom_site_fract_x
_atom_site_fract_y
_atom_site_fract_z
_atom_site_U_iso_or_equiv
_atom_site_adp_type
_atom_site_calc_flag
_atom_site_refinement_flags
_atom_site_occupancy
_atom_site_symmetry_multiplicity
Na Na1 0.38942(6) 0.74638(9) 0.40089(7) 0.02302(18) Uani d D 1 1
Li Li 0.2602(3) 0.4883(4) 0.2527(3) 0.0258(8) Uani d . 1 1
O O8 0.28521(9) 0.47433(15) 0.13696(11) 0.0182(3) Uani d . 1 1
O O9 0.16879(9) 0.61570(15) 0.04655(11) 0.0209(3) Uani d . 1 1
O O10 0.14882(10) 0.42811(17) 0.22717(13) 0.0249(3) Uani d . 1 1
H H110 0.1134 0.4875 0.2021 0.030 Uiso d R 1 1
H H210 0.1389 0.4015 0.2772 0.030 Uiso d R 1 1
O O11 0.25138(10) 0.67633(16) 0.27740(13) 0.0260(3) Uani d . 1 1
H H111 0.2134 0.6824 0.2962 0.031 Uiso d R 1 1
H H211 0.2414 0.7291 0.2287 0.031 Uiso d R 1 1
O O12 0.42660(15) 0.6531(2) 0.28051(17) 0.0437(5) Uani d . 1 1
H H112 0.4775 0.6725 0.3012 0.052 Uiso d RD 1 1
H H212 0.4065 0.6762 0.2205 0.052 Uiso d RD 1 1
P P1 0.15702(3) 0.94221(5) 0.03614(4) 0.01251(9) Uani d . 1 1
P P3 0.21812(3) 0.48781(5) 0.04013(4) 0.01248(9) Uani d . 1 1
P P2 0.09260(3) 0.68397(5) -0.03712(4) 0.01298(9) Uani d . 1 1
O O4 0.07807(9) 0.62089(15) -0.13208(11) 0.0196(3) Uani d . 1 1
O O2 0.16821(9) 0.89346(15) 0.13535(10) 0.0177(3) Uani d . 1 1
O O7 0.16162(10) 0.37702(15) 0.00214(12) 0.0216(3) Uani d . 1 1
O O5 0.02574(9) 0.69398(17) -0.00121(12) 0.0227(3) Uani d . 1 1
O O6 0.24650(8) 0.97174(17) 0.04034(11) 0.0208(3) Uani d . 1 1
O O1 0.10493(10) 1.05743(15) -0.00194(12) 0.0243(3) Uani d . 1 1
O O3 0.12913(10) 0.82657(15) -0.04140(11) 0.0216(3) Uani d . 1 1
Ni Ni1 0.5000 0.24488(3) 0.2500 0.01249(7) Uani d S 1 2
O O15 0.48362(9) 0.09969(14) 0.33724(11) 0.0172(3) Uani d . 1 1
H H115 0.5184 0.0349 0.3502 0.021 Uiso d R 1 1
H H215 0.4838 0.1271 0.3902 0.021 Uiso d R 1 1
O O14 0.37693(8) 0.24893(14) 0.16516(11) 0.0172(3) Uani d . 1 1
H H114 0.3569 0.3256 0.1540 0.021 Uiso d R 1 1
H H214 0.3616 0.2121 0.1087 0.021 Uiso d R 1 1
O O13 0.47785(9) 0.38693(15) 0.33445(11) 0.0197(3) Uani d . 1 1
H H113 0.4355 0.3760 0.3454 0.024 Uiso d R 1 1
H H213 0.5162 0.4089 0.3860 0.024 Uiso d R 1 1

loop_
_atom_site_aniso_label
_atom_site_aniso_U_11
_atom_site_aniso_U_22
_atom_site_aniso_U_33
_atom_site_aniso_U_12
_atom_site_aniso_U_13
_atom_site_aniso_U_23
Na1 0.0231(4) 0.0223(4) 0.0243(4) -0.0004(3) 0.0097(3) -0.0018(4)
Li 0.0293(19) 0.029(2) 0.0183(18) 0.0059(17) 0.0085(15) 0.0022(16)
O8 0.0169(6) 0.0231(7) 0.0128(6) 0.0045(5) 0.0036(5) 0.0027(5)
O9 0.0216(6) 0.0225(7) 0.0143(6) 0.0095(5) 0.0019(5) -0.0022(6)
O10 0.0241(7) 0.0267(8) 0.0248(8) 0.0044(6) 0.0104(6) 0.0044(7)
O11 0.0289(8) 0.0247(7) 0.0284(9) -0.0001(6) 0.0155(7) 0.0001(7)
O12 0.0520(13) 0.0494(12) 0.0371(11) 0.0085(10) 0.0251(10) 0.0033(10)
P1 0.01273(18) 0.01321(18) 0.0114(2) -0.00086(15) 0.00431(15) 0.00013(16)
P3 0.01266(18) 0.01344(19) 0.0114(2) -0.00034(15) 0.00457(15) 0.00006(16)
P2 0.01426(19) 0.01291(18) 0.0112(2) -0.00007(15) 0.00409(16) -0.00088(16)
O4 0.0237(7) 0.0195(6) 0.0145(6) -0.0021(5) 0.0059(5) -0.0057(5)
O2 0.0196(6) 0.0219(6) 0.0131(6) -0.0040(5) 0.0078(5) 0.0001(5)
O7 0.0271(7) 0.0190(6) 0.0192(7) -0.0097(6) 0.0094(6) -0.0030(6)
O5 0.0182(6) 0.0324(8) 0.0196(7) 0.0028(6) 0.0096(6) 0.0047(6)
O6 0.0143(5) 0.0354(8) 0.0134(6) -0.0041(6) 0.0061(5) 0.0029(6)
O1 0.0257(7) 0.0206(7) 0.0226(8) 0.0085(6) 0.0045(6) 0.0000(6)
O3 0.0344(8) 0.0162(6) 0.0148(6) -0.0090(6) 0.0100(6) -0.0035(5)
Ni1 0.01256(13) 0.01290(14) 0.01169(14) 0.000 0.00419(11) 0.000
O15 0.0206(6) 0.0162(6) 0.0149(6) 0.0014(5) 0.0069(5) 0.0012(5)
O14 0.0160(5) 0.0176(6) 0.0159(6) 0.0017(5) 0.0035(5) -0.0010(5)
O13 0.0193(6) 0.0220(7) 0.0186(7) -0.0005(5) 0.0080(5) -0.0051(6)

loop_
_atom_type_symbol
_atom_type_description
_atom_type_scat_dispersion_real
_atom_type_scat_dispersion_imag
_atom_type_scat_source
H H 0.0000 0.0000 'International Tables Vol C Tables 4.2.6.8 and 6.1.1.4'
Li Li -0.0004 0.0000 'International Tables Vol C Tables 4.2.6.8 and 6.1.1.4'
Na Na 0.0218 0.0150 'International Tables Vol C Tables 4.2.6.8 and 6.1.1.4'
Ni Ni 0.3147 0.7232 'International Tables Vol C Tables 4.2.6.8 and 6.1.1.4'
O O 0.0056 0.0036 'International Tables Vol C Tables 4.2.6.8 and 6.1.1.4'
P P 0.0667 0.0580 'International Tables Vol C Tables 4.2.6.8 and 6.1.1.4'

loop_
_geom_angle_atom_site_label_1
_geom_angle_atom_site_label_2
_geom_angle_atom_site_label_3
_geom_angle_site_symmetry_1
_geom_angle_site_symmetry_3
_geom_angle
O12 Na1 O7 . 4 167.54(8)
O12 Na1 O5 . 8_566 93.23(9)
O7 Na1 O5 4 8_566 91.05(7)
O12 Na1 O1 . 4_545 100.91(8)
O7 Na1 O1 4 4_545 90.64(7)
O5 Na1 O1 8_566 4_545 91.76(7)
O12 Na1 O11 . . 78.89(9)
O7 Na1 O11 4 . 96.33(7)
O5 Na1 O11 8_566 . 171.92(7)
O1 Na1 O11 4_545 . 91.45(7)
O12 Na1 O10 . 4 78.55(8)
O7 Na1 O10 4 4 89.14(7)
O5 Na1 O10 8_566 4 101.04(7)
O1 Na1 O10 4_545 4 167.20(7)
O11 Na1 O10 . 4 75.86(7)
O2 Li O8 4_545 . 115.4(2)
O2 Li O10 4_545 . 107.4(2)
O8 Li O10 . . 110.8(2)
O2 Li O11 4_545 . 113.7(2)
O8 Li O11 . . 107.3(2)
O10 Li O11 . . 101.3(2)
P3 O8 Li . . 118.83(15)
P3 O9 P2 . . 129.04(10)
Li O10 Na1 . 4_545 109.74(15)
Li O11 Na1 . . 106.55(15)
O1 P1 O2 . . 118.46(10)
O1 P1 O3 . . 109.69(10)
O2 P1 O3 . . 110.66(9)
O1 P1 O6 . . 109.65(10)
O2 P1 O6 . . 105.21(9)
O3 P1 O6 . . 101.78(9)
O7 P3 O8 . . 118.66(10)
O7 P3 O9 . . 110.00(10)
O8 P3 O9 . . 106.07(9)
O7 P3 O6 . 7_565 108.36(9)
O8 P3 O6 . 7_565 110.34(9)
O9 P3 O6 . 7_565 102.15(9)
O5 P2 O4 . . 119.77(10)
O5 P2 O3 . . 110.02(10)
O4 P2 O3 . . 106.67(9)
O5 P2 O9 . . 108.00(10)
O4 P2 O9 . . 109.84(9)
O3 P2 O9 . . 100.90(9)
P1 O2 Li . 4 118.66(16)
P3 O7 Na1 . 4_545 123.98(10)
P2 O5 Na1 . 8_465 124.59(10)
P1 O6 P3 . 7_565 133.24(10)
P1 O1 Na1 . 4 121.77(10)
P1 O3 P2 . . 131.77(10)
O13 Ni1 O13 . 2_655 89.73(9)
O13 Ni1 O15 . 2_655 177.22(6)
O13 Ni1 O15 2_655 2_655 91.32(7)
O13 Ni1 O15 . . 91.32(7)
O13 Ni1 O15 2_655 . 177.22(6)
O15 Ni1 O15 2_655 . 87.76(9)
O13 Ni1 O14 . 2_655 90.89(7)
O13 Ni1 O14 2_655 2_655 87.49(7)
O15 Ni1 O14 2_655 2_655 91.73(6)
O15 Ni1 O14 . 2_655 89.92(6)
O13 Ni1 O14 . . 87.49(7)
O13 Ni1 O14 2_655 . 90.89(7)
O15 Ni1 O14 2_655 . 89.92(6)
O15 Ni1 O14 . . 91.73(6)
O14 Ni1 O14 2_655 . 177.71(8)

loop_
_geom_bond_atom_site_label_1
_geom_bond_atom_site_label_2
_geom_bond_site_symmetry_2
_geom_bond_distance
_geom_bond_publ_flag
Na1 O1 4_545 2.4205(19) y
Na1 O5 8_566 2.384(2) y
Na1 O7 4 2.3737(19) y
Na1 O10 4 2.556(2) y
Na1 O11 . 2.546(2) y
Na1 O12 . 2.323(2) y
Li O2 4_545 1.927(4) y
Li O8 . 1.930(5) y
Li O10 . 1.964(5) y
Li O11 . 1.972(5) y
O8 P3 . 1.4860(17) ?
O9 P3 . 1.5944(16) ?
O9 P2 . 1.6088(17) ?
P1 O1 . 1.4712(16) ?
P1 O2 . 1.4917(17) ?
P1 O3 . 1.5908(16) ?
P1 O6 . 1.5929(17) ?
P3 O7 . 1.4754(16) ?
P3 O6 7_565 1.5948(17) ?
P2 O5 . 1.4735(17) ?
P2 O4 . 1.4782(17) ?
P2 O3 . 1.6047(16) ?
O2 Li 4 1.927(4) ?
O7 Na1 4_545 2.3737(19) ?
O5 Na1 8_465 2.384(2) ?
O6 P3 7_565 1.5948(17) ?
O1 Na1 4 2.4205(19) ?
Ni1 O13 . 2.0469(16) y
Ni1 O13 2_655 2.0469(16) ?
Ni1 O15 2_655 2.0572(15) ?
Ni1 O15 . 2.0572(15) y
Ni1 O14 2_655 2.0693(18) ?
Ni1 O14 . 2.0693(18) y

loop_
_geom_hbond_atom_site_label_D
_geom_hbond_atom_site_label_H
_geom_hbond_atom_site_label_A
_geom_hbond_site_symmetry_A
_geom_hbond_distance_DH
_geom_hbond_distance_HA
_geom_hbond_distance_DA
_geom_hbond_angle_DHA
_geom_hbond_publ_flag
O10 H110 O15 4_555 0.85 1.96 2.795(3) 165 yes
O10 H210 O4 6_566 0.87 2.03 2.851(3) 159 yes
O11 H111 O14 4_555 0.82 2.01 2.811(3) 164 yes
O11 H211 O2 . 0.86 2.25 3.031(3) 150 yes
O12 H112 O12 2_655 0.86 2.44 3.058(4) 130 yes
O12 H212 O3 7_565 0.86 2.48 3.304(3) 161 yes
O12 H212 O4 7_565 0.86 2.52 3.166(3) 133 yes
O15 H115 O4 8_556 0.88 1.87 2.741(3) 171 yes
O15 H215 O5 4_545 0.83 1.85 2.673(3) 174 yes
O14 H114 O8 . 0.85 1.94 2.758(3) 163 yes
O14 H214 O7 7_555 0.86 1.78 2.643(3) 174 yes
O13 H113 O2 4_545 0.83 1.97 2.789(3) 167 yes
O13 H213 O1 8_566 0.84 1.84 2.677(3) 174 yes
